data_4517806
loop_
_publ_author_name
'Huang, Yinhua'
'Wang, Lijun'
'Li, Junbao'
'Qiu, Huayu'
'Leung, Pak-Hing'

_publ_section_title
;
 Enantioselective C,P-Palladacycle-Catalyzed Arylation of Imines
;
_journal_name_full 'ACS Omega'
_journal_paper_doi 10.1021/acsomega.0c01124
_journal_year 2020
_chemical_absolute_configuration unk
_chemical_formula_moiety 'C21 H21 N O3 S'
_chemical_formula_sum 'C21 H21 N O3 S'
_chemical_formula_weight 367.45
_space_group_crystal_system monoclinic
_space_group_IT_number 4
_space_group_name_Hall 'P 2yb'
_space_group_name_H-M_alt 'P 1 21 1'
_atom_sites_solution_hydrogens mixed
_atom_sites_solution_primary dual
_audit_creation_date 2019-12-20
_audit_creation_method
;
Olex2 1.2
(compiled 2018.05.29 svn.r3508 for OlexSys, GUI svn.r5506)
;
_audit_update_record
;
2019-12-21 deposited with the CCDC.	2019-12-21 downloaded from the CCDC.
;
_cell_angle_alpha 90
_cell_angle_beta 94.625(4)
_cell_angle_gamma 90
_cell_formula_units_Z 4
_cell_length_a 8.2589(17)
_cell_length_b 21.876(5)
_cell_length_c 10.255(2)
_cell_measurement_reflns_used 3433
_cell_measurement_temperature 296.15
_cell_measurement_theta_max 23.014
_cell_measurement_theta_min 2.474
_cell_volume 1846.8(7)
_computing_cell_refinement 'SAINT V8.38A (?, 2016)'
_computing_data_reduction 'SAINT V8.38A (?, 2016)'
_computing_molecular_graphics 'Olex2 (Dolomanov et al., 2009)'
_computing_publication_material 'Olex2 (Dolomanov et al., 2009)'
_computing_structure_refinement 'XL (Sheldrick, 2008)'
_computing_structure_solution 'XT (Sheldrick, 2015)'
_diffrn_ambient_temperature 296.15
_diffrn_measured_fraction_theta_full 0.987
_diffrn_measured_fraction_theta_max 0.866
_diffrn_measurement_device_type 'Bruker APEX-II CCD'
_diffrn_measurement_method '\f and \w scans'
_diffrn_radiation_type MoK\a
_diffrn_radiation_wavelength 0.71073
_diffrn_reflns_av_R_equivalents 0.0409
_diffrn_reflns_av_unetI/netI 0.0664
_diffrn_reflns_Laue_measured_fraction_full 0.987
_diffrn_reflns_Laue_measured_fraction_max 0.866
_diffrn_reflns_limit_h_max 11
_diffrn_reflns_limit_h_min -10
_diffrn_reflns_limit_k_max 30
_diffrn_reflns_limit_k_min -28
_diffrn_reflns_limit_l_max 12
_diffrn_reflns_limit_l_min -14
_diffrn_reflns_number 14312
_diffrn_reflns_point_group_measured_fraction_full 0.893
_diffrn_reflns_point_group_measured_fraction_max 0.741
_diffrn_reflns_theta_full 25.242
_diffrn_reflns_theta_max 30.565
_diffrn_reflns_theta_min 1.862
_diffrn_standards_number 0
_exptl_absorpt_coefficient_mu 0.196
_exptl_absorpt_correction_T_max 1.0000
_exptl_absorpt_correction_T_min 0.8680
_exptl_absorpt_correction_type multi-scan
_exptl_absorpt_process_details
'SADABS-2016/2 (Bruker,2016/2) was used for absorption correction. wR2(int) was 0.0691 before and 0.0525 after correction. The Ratio of minimum to maximum transmission is 0.8680. The \l/2 correction factor is 0.00150.'
_exptl_crystal_colour colourless
_exptl_crystal_colour_primary colourless
_exptl_crystal_density_diffrn 1.322
_exptl_crystal_description block
_exptl_crystal_F_000 776
_exptl_crystal_size_max 0.2
_exptl_crystal_size_mid 0.2
_exptl_crystal_size_min 0.18
_refine_diff_density_max 0.196
_refine_diff_density_min -0.279
_refine_diff_density_rms 0.042
_refine_ls_abs_structure_details
;
 Flack x determined using 2017 quotients [(I+)-(I-)]/[(I+)+(I-)]
 (Parsons, Flack and Wagner, Acta Cryst. B69 (2013) 249-259).
;
_refine_ls_abs_structure_Flack 0.03(4)
_refine_ls_extinction_method none
_refine_ls_goodness_of_fit_ref 1.013
_refine_ls_hydrogen_treatment mixed
_refine_ls_matrix_type full
_refine_ls_number_parameters 481
_refine_ls_number_reflns 8392
_refine_ls_number_restraints 3
_refine_ls_restrained_S_all 1.015
_refine_ls_R_factor_all 0.0708
_refine_ls_R_factor_gt 0.0459
_refine_ls_shift/su_max 0.001
_refine_ls_shift/su_mean 0.000
_refine_ls_structure_factor_coef Fsqd
_refine_ls_weighting_details 'w=1/[\s^2^(Fo^2^)+(0.0360P)^2^+0.1611P] where P=(Fo^2^+2Fc^2^)/3'
_refine_ls_weighting_scheme calc
_refine_ls_wR_factor_gt 0.0947
_refine_ls_wR_factor_ref 0.1080
_reflns_Friedel_coverage 0.671
_reflns_Friedel_fraction_full 0.794
_reflns_Friedel_fraction_max 0.609
_reflns_number_gt 6245
_reflns_number_total 8392
_reflns_threshold_expression 'I > 2\s(I)'
_cod_data_source_file ao0c01124_si_002.cif
_cod_data_source_block mo191219c
_cod_database_code 4517806
_shelx_shelxl_version_number 2014/7
_shelx_space_group_comment
;
The symmetry employed for this shelxl refinement is uniquely defined
by the following loop, which should always be used as a source of
symmetry information in preference to the above space-group names.
They are only intended as comments.
;
_shelx_estimated_absorpt_t_max 0.966
_shelx_estimated_absorpt_t_min 0.962
_olex2_refinement_description
;
1. Fixed Uiso
 At 1.2 times of:
  All C(H) groups
 At 1.5 times of:
  All C(H,H,H) groups
2. Restrained distances
 N1-H1
 1.1 with sigma of 0.02
 N2-H2A
 1.1 with sigma of 0.02
3.a Ternary CH refined with riding coordinates:
 C8(H8), C29(H29)
3.b Aromatic/amide H refined with riding coordinates:
 C2(H2), C3(H3), C5(H5), C6(H6), C10(H10), C11(H11), C12(H12), C13(H13),
 C14(H14), C16(H16), C17(H17), C18(H18), C19(H19), C23(H23), C24(H24), C26(H26),
  C27(H27), C31(H31), C32(H32), C33(H33), C34(H34), C35(H35), C37(H37),
 C38(H38), C39(H39), C40(H40)
3.c Idealised Me refined as rotating group:
 C7(H7A,H7B,H7C), C21(H21A,H21B,H21C), C28(H28A,H28B,H28C), C42(H42A,H42B,H42C)
;
_olex2_submission_special_instructions 'No special instructions were received'

loop_
_space_group_symop_operation_xyz
'x, y, z'
'-x, y+1/2, -z'

loop_
_atom_site_label
_atom_site_type_symbol
_atom_site_fract_x
_atom_site_fract_y
_atom_site_fract_z
_atom_site_U_iso_or_equiv
_atom_site_adp_type
_atom_site_occupancy
_atom_site_site_symmetry_order
_atom_site_calc_flag
_atom_site_refinement_flags_posn
_atom_site_refinement_flags_adp
_atom_site_refinement_flags_occupancy
_atom_site_disorder_assembly
_atom_site_disorder_group
S1 S 0.51381(11) 0.40600(4) 0.35199(9) 0.0432(2) Uani 1 1 d . . . . .
O1 O 0.6581(3) 0.37225(14) 0.3341(3) 0.0617(8) Uani 1 1 d . . . . .
O2 O 0.4639(3) 0.45419(13) 0.2626(3) 0.0572(7) Uani 1 1 d . . . . .
O3 O 0.7524(4) 0.35763(14) 0.8301(3) 0.0672(8) Uani 1 1 d . . . . .
N1 N 0.5255(4) 0.43754(14) 0.4932(3) 0.0445(7) Uani 1 1 d D . . . .
H1 H 0.503(5) 0.4838(12) 0.491(5) 0.070(13) Uiso 1 1 d D . . . .
C1 C 0.3524(4) 0.35296(16) 0.3446(3) 0.0379(8) Uani 1 1 d . . . . .
C2 C 0.1944(5) 0.37402(18) 0.3441(5) 0.0594(12) Uani 1 1 d . . . . .
H2 H 0.1745 0.4154 0.3563 0.071 Uiso 1 1 calc R . . . .
C3 C 0.0671(5) 0.3338(2) 0.3256(5) 0.0604(11) Uani 1 1 d . . . . .
H3 H -0.0387 0.3485 0.3244 0.072 Uiso 1 1 calc R . . . .
C4 C 0.0927(5) 0.27212(18) 0.3089(4) 0.0474(9) Uani 1 1 d . . . . .
C5 C 0.2508(5) 0.25175(17) 0.3146(4) 0.0468(9) Uani 1 1 d . . . . .
H5 H 0.2703 0.2101 0.3068 0.056 Uiso 1 1 calc R . . . .
C6 C 0.3818(5) 0.29138(16) 0.3316(3) 0.0435(8) Uani 1 1 d . . . . .
H6 H 0.4876 0.2766 0.3341 0.052 Uiso 1 1 calc R . . . .
C7 C -0.0484(5) 0.2291(2) 0.2882(5) 0.0721(14) Uani 1 1 d . . . . .
H7A H -0.0364 0.2048 0.2118 0.108 Uiso 1 1 calc GR . . . .
H7B H -0.1475 0.2522 0.2766 0.108 Uiso 1 1 calc GR . . . .
H7C H -0.0518 0.2030 0.3631 0.108 Uiso 1 1 calc GR . . . .
C8 C 0.6274(4) 0.41638(16) 0.6095(3) 0.0401(8) Uani 1 1 d . . . . .
H8 H 0.6751 0.3771 0.5875 0.048 Uiso 1 1 calc R . . . .
C9 C 0.7669(4) 0.46203(16) 0.6359(3) 0.0404(8) Uani 1 1 d . . . . .
C10 C 0.8810(5) 0.4675(2) 0.5460(4) 0.0551(10) Uani 1 1 d . . . . .
H10 H 0.8748 0.4420 0.4732 0.066 Uiso 1 1 calc R . . . .
C11 C 1.0050(5) 0.5103(2) 0.5613(4) 0.0577(11) Uani 1 1 d . . . . .
H11 H 1.0807 0.5132 0.4992 0.069 Uiso 1 1 calc R . . . .
C12 C 1.0159(5) 0.54790(19) 0.6673(5) 0.0591(11) Uani 1 1 d . . . . .
H12 H 1.0988 0.5767 0.6782 0.071 Uiso 1 1 calc R . . . .
C13 C 0.9040(6) 0.5429(2) 0.7571(5) 0.0685(13) Uani 1 1 d . . . . .
H13 H 0.9109 0.5686 0.8296 0.082 Uiso 1 1 calc R . . . .
C14 C 0.7799(5) 0.50018(19) 0.7424(4) 0.0569(10) Uani 1 1 d . . . . .
H14 H 0.7050 0.4974 0.8051 0.068 Uiso 1 1 calc R . . . .
C15 C 0.5263(4) 0.40589(16) 0.7243(3) 0.0415(8) Uani 1 1 d . . . . .
C16 C 0.3660(5) 0.42528(17) 0.7235(4) 0.0501(9) Uani 1 1 d . . . . .
H16 H 0.3167 0.4437 0.6488 0.060 Uiso 1 1 calc R . . . .
C17 C 0.2777(5) 0.4176(2) 0.8323(5) 0.0625(12) Uani 1 1 d . . . . .
H17 H 0.1709 0.4312 0.8305 0.075 Uiso 1 1 calc R . . . .
C18 C 0.3486(6) 0.3901(2) 0.9415(5) 0.0709(13) Uani 1 1 d . . . . .
H18 H 0.2894 0.3846 1.0140 0.085 Uiso 1 1 calc R . . . .
C19 C 0.5089(6) 0.3700(2) 0.9455(4) 0.0650(12) Uani 1 1 d . . . . .
H19 H 0.5577 0.3519 1.0207 0.078 Uiso 1 1 calc R . . . .
C20 C 0.5943(5) 0.37746(18) 0.8365(4) 0.0510(10) Uani 1 1 d . . . . .
C21 C 0.8497(6) 0.3502(2) 0.9484(5) 0.0789(15) Uani 1 1 d . . . . .
H21A H 0.8445 0.3866 1.0002 0.118 Uiso 1 1 calc GR . . . .
H21B H 0.9601 0.3429 0.9298 0.118 Uiso 1 1 calc GR . . . .
H21C H 0.8106 0.3161 0.9957 0.118 Uiso 1 1 calc GR . . . .
S2 S 0.39076(10) 0.61456(4) 0.42466(8) 0.0381(2) Uani 1 1 d . . . . .
O4 O 0.4446(3) 0.56509(12) 0.5086(2) 0.0496(6) Uani 1 1 d . . . . .
O5 O 0.2652(3) 0.65424(13) 0.4622(3) 0.0515(7) Uani 1 1 d . . . . .
O6 O -0.0432(3) 0.67646(12) 0.0794(3) 0.0515(7) Uani 1 1 d . . . . .
N2 N 0.3283(4) 0.58406(13) 0.2873(3) 0.0436(7) Uani 1 1 d D . . . .
H2A H 0.402(5) 0.5504(17) 0.256(4) 0.081(15) Uiso 1 1 d D . . . .
C22 C 0.5623(4) 0.65988(16) 0.4018(3) 0.0375(8) Uani 1 1 d . . . . .
C23 C 0.5419(4) 0.72039(17) 0.3615(4) 0.0441(8) Uani 1 1 d . . . . .
H23 H 0.4384 0.7371 0.3474 0.053 Uiso 1 1 calc R . . . .
C24 C 0.6767(5) 0.75493(17) 0.3429(4) 0.0516(10) Uani 1 1 d . . . . .
H24 H 0.6632 0.7952 0.3148 0.062 Uiso 1 1 calc R . . . .
C25 C 0.8324(5) 0.73162(18) 0.3648(3) 0.0466(9) Uani 1 1 d . . . . .
C26 C 0.8497(5) 0.67129(17) 0.4035(4) 0.0479(9) Uani 1 1 d . . . . .
H26 H 0.9533 0.6546 0.4175 0.058 Uiso 1 1 calc R . . . .
C27 C 0.7160(4) 0.63522(17) 0.4216(4) 0.0430(8) Uani 1 1 d . . . . .
H27 H 0.7296 0.5946 0.4471 0.052 Uiso 1 1 calc R . . . .
C28 C 0.9792(6) 0.7706(2) 0.3464(5) 0.0653(12) Uani 1 1 d . . . . .
H28A H 1.0253 0.7589 0.2671 0.098 Uiso 1 1 calc GR . . . .
H28B H 1.0582 0.7650 0.4193 0.098 Uiso 1 1 calc GR . . . .
H28C H 0.9474 0.8128 0.3410 0.098 Uiso 1 1 calc GR . . . .
C29 C 0.2216(4) 0.61623(17) 0.1875(3) 0.0389(7) Uani 1 1 d . . . . .
H29 H 0.2007 0.6570 0.2220 0.047 Uiso 1 1 calc R . . . .
C30 C 0.3018(4) 0.62488(16) 0.0610(3) 0.0391(8) Uani 1 1 d . . . . .
C31 C 0.3519(4) 0.68261(18) 0.0258(4) 0.0467(9) Uani 1 1 d . . . . .
H31 H 0.3400 0.7156 0.0815 0.056 Uiso 1 1 calc R . . . .
C32 C 0.4197(5) 0.6914(2) -0.0919(4) 0.0569(11) Uani 1 1 d . . . . .
H32 H 0.4533 0.7303 -0.1148 0.068 Uiso 1 1 calc R . . . .
C33 C 0.4374(5) 0.6438(2) -0.1741(4) 0.0609(12) Uani 1 1 d . . . . .
H33 H 0.4806 0.6502 -0.2540 0.073 Uiso 1 1 calc R . . . .
C34 C 0.3917(5) 0.5862(2) -0.1397(4) 0.0627(12) Uani 1 1 d . . . . .
H34 H 0.4072 0.5534 -0.1951 0.075 Uiso 1 1 calc R . . . .
C35 C 0.3225(4) 0.57656(18) -0.0226(4) 0.0515(10) Uani 1 1 d . . . . .
H35 H 0.2901 0.5375 -0.0004 0.062 Uiso 1 1 calc R . . . .
C36 C 0.0584(4) 0.58412(16) 0.1644(3) 0.0418(8) Uani 1 1 d . . . . .
C37 C 0.0348(5) 0.5239(2) 0.1956(4) 0.0585(11) Uani 1 1 d . . . . .
H37 H 0.1219 0.5011 0.2325 0.070 Uiso 1 1 calc R . . . .
C38 C -0.1152(6) 0.4965(2) 0.1734(5) 0.0723(14) Uani 1 1 d . . . . .
H38 H -0.1287 0.4557 0.1953 0.087 Uiso 1 1 calc R . . . .
C39 C -0.2447(6) 0.5297(2) 0.1188(4) 0.0683(13) Uani 1 1 d . . . . .
H39 H -0.3459 0.5112 0.1041 0.082 Uiso 1 1 calc R . . . .
C40 C -0.2254(5) 0.5896(2) 0.0860(4) 0.0537(10) Uani 1 1 d . . . . .
H40 H -0.3132 0.6120 0.0492 0.064 Uiso 1 1 calc R . . . .
C41 C -0.0749(4) 0.61671(18) 0.1078(3) 0.0415(8) Uani 1 1 d . . . . .
C42 C -0.1737(5) 0.7119(2) 0.0219(4) 0.0673(12) Uani 1 1 d . . . . .
H42A H -0.2164 0.6930 -0.0580 0.101 Uiso 1 1 calc GR . . . .
H42B H -0.1355 0.7522 0.0035 0.101 Uiso 1 1 calc GR . . . .
H42C H -0.2576 0.7147 0.0812 0.101 Uiso 1 1 calc GR . . . .

loop_
_atom_site_aniso_label
_atom_site_aniso_U_11
_atom_site_aniso_U_22
_atom_site_aniso_U_33
_atom_site_aniso_U_23
_atom_site_aniso_U_13
_atom_site_aniso_U_12
S1 0.0367(5) 0.0523(5) 0.0410(5) -0.0073(4) 0.0068(4) -0.0101(4)
O1 0.0375(15) 0.0761(19) 0.073(2) -0.0258(17) 0.0144(14) -0.0052(14)
O2 0.0638(18) 0.0646(17) 0.0433(15) 0.0063(13) 0.0045(13) -0.0180(14)
O3 0.0593(19) 0.084(2) 0.0574(19) 0.0088(16) -0.0014(15) 0.0253(16)
N1 0.0463(18) 0.0441(16) 0.0413(17) -0.0049(14) -0.0068(14) -0.0019(14)
C1 0.0325(18) 0.0443(18) 0.0366(19) -0.0027(15) 0.0017(14) -0.0051(15)
C2 0.047(2) 0.0391(19) 0.093(4) 0.001(2) 0.009(2) 0.0034(17)
C3 0.032(2) 0.060(2) 0.089(3) 0.006(2) 0.002(2) 0.0008(18)
C4 0.045(2) 0.056(2) 0.041(2) 0.0014(17) -0.0018(17) -0.0119(18)
C5 0.054(2) 0.0417(19) 0.044(2) -0.0060(17) 0.0002(18) -0.0035(17)
C6 0.043(2) 0.049(2) 0.038(2) -0.0076(16) 0.0020(16) 0.0069(16)
C7 0.062(3) 0.079(3) 0.074(3) 0.000(3) -0.004(2) -0.032(2)
C8 0.0366(19) 0.0403(18) 0.0430(19) -0.0026(15) 0.0007(15) 0.0041(15)
C9 0.0373(19) 0.0424(18) 0.041(2) -0.0022(16) -0.0007(16) -0.0004(15)
C10 0.047(2) 0.070(3) 0.049(2) -0.016(2) 0.0071(19) -0.011(2)
C11 0.041(2) 0.073(3) 0.060(3) -0.006(2) 0.0099(19) -0.007(2)
C12 0.044(2) 0.059(2) 0.073(3) 0.000(2) -0.006(2) -0.0065(19)
C13 0.070(3) 0.067(3) 0.068(3) -0.025(2) 0.008(2) -0.020(2)
C14 0.053(2) 0.064(2) 0.055(2) -0.016(2) 0.0110(19) -0.010(2)
C15 0.043(2) 0.0370(16) 0.045(2) -0.0029(16) 0.0027(15) -0.0030(16)
C16 0.048(2) 0.046(2) 0.056(2) 0.0003(18) 0.0057(19) 0.0006(17)
C17 0.048(2) 0.062(3) 0.080(3) -0.001(2) 0.019(2) -0.003(2)
C18 0.079(3) 0.070(3) 0.068(3) -0.002(2) 0.028(3) -0.012(3)
C19 0.076(3) 0.067(3) 0.052(3) 0.012(2) 0.007(2) 0.005(2)
C20 0.057(3) 0.046(2) 0.050(2) 0.0010(18) 0.003(2) 0.0012(18)
C21 0.074(3) 0.086(3) 0.074(3) 0.003(3) -0.016(3) 0.008(3)
S2 0.0341(4) 0.0457(4) 0.0339(4) -0.0008(4) -0.0013(3) 0.0020(4)
O4 0.0564(17) 0.0531(14) 0.0377(14) 0.0057(12) -0.0054(12) 0.0012(13)
O5 0.0396(15) 0.0648(16) 0.0503(16) -0.0066(13) 0.0054(12) 0.0091(12)
O6 0.0354(14) 0.0594(16) 0.0580(17) 0.0062(13) -0.0069(12) 0.0019(12)
N2 0.0414(17) 0.0463(17) 0.0407(17) -0.0036(13) -0.0111(13) 0.0049(13)
C22 0.0365(19) 0.0425(18) 0.0329(18) -0.0034(15) -0.0019(14) 0.0023(15)
C23 0.036(2) 0.048(2) 0.047(2) 0.0000(17) -0.0024(16) 0.0064(16)
C24 0.063(3) 0.042(2) 0.049(2) 0.0028(17) 0.0007(19) 0.0020(18)
C25 0.050(2) 0.054(2) 0.0354(19) -0.0077(16) 0.0047(17) -0.0063(18)
C26 0.038(2) 0.055(2) 0.050(2) -0.0041(19) -0.0009(16) 0.0074(17)
C27 0.039(2) 0.0436(18) 0.046(2) -0.0004(16) -0.0016(16) 0.0053(15)
C28 0.063(3) 0.070(3) 0.065(3) -0.003(2) 0.012(2) -0.018(2)
C29 0.0339(17) 0.0441(17) 0.0373(18) -0.0009(17) -0.0063(14) -0.0009(15)
C30 0.0245(16) 0.051(2) 0.0405(19) 0.0011(16) -0.0058(13) -0.0005(14)
C31 0.040(2) 0.051(2) 0.048(2) 0.0050(18) -0.0001(17) -0.0003(16)
C32 0.047(2) 0.072(3) 0.051(3) 0.015(2) -0.0026(19) -0.007(2)
C33 0.040(2) 0.097(3) 0.045(2) 0.005(2) 0.0017(18) -0.013(2)
C34 0.042(2) 0.091(3) 0.056(3) -0.024(2) 0.0080(19) -0.005(2)
C35 0.040(2) 0.055(2) 0.059(3) -0.010(2) 0.0049(19) -0.0085(17)
C36 0.0348(19) 0.056(2) 0.0338(19) -0.0003(16) -0.0004(15) -0.0086(16)
C37 0.055(3) 0.063(3) 0.056(3) 0.010(2) -0.008(2) -0.014(2)
C38 0.077(3) 0.074(3) 0.065(3) 0.015(3) 0.002(3) -0.035(3)
C39 0.051(3) 0.099(4) 0.055(3) 0.004(3) 0.005(2) -0.034(3)
C40 0.034(2) 0.082(3) 0.045(2) -0.002(2) 0.0029(16) -0.0119(19)
C41 0.0323(17) 0.061(2) 0.0311(17) -0.0007(18) 0.0026(13) -0.0057(17)
C42 0.053(3) 0.084(3) 0.062(3) 0.008(2) -0.017(2) 0.013(2)

loop_
_atom_type_symbol
_atom_type_description
_atom_type_scat_dispersion_real
_atom_type_scat_dispersion_imag
_atom_type_scat_source
C C 0.0033 0.0016 'International Tables Vol C Tables 4.2.6.8 and 6.1.1.4'
H H 0.0000 0.0000 'International Tables Vol C Tables 4.2.6.8 and 6.1.1.4'
N N 0.0061 0.0033 'International Tables Vol C Tables 4.2.6.8 and 6.1.1.4'
O O 0.0106 0.0060 'International Tables Vol C Tables 4.2.6.8 and 6.1.1.4'
S S 0.1246 0.1234 'International Tables Vol C Tables 4.2.6.8 and 6.1.1.4'

loop_
_geom_angle_atom_site_label_1
_geom_angle_atom_site_label_2
_geom_angle_atom_site_label_3
_geom_angle
_geom_angle_site_symmetry_1
_geom_angle_site_symmetry_3
_geom_angle_publ_flag
O1 S1 O2 119.86(19) . . ?
O1 S1 N1 110.45(17) . . ?
O1 S1 C1 106.87(17) . . ?
O2 S1 N1 104.76(17) . . ?
O2 S1 C1 106.19(16) . . ?
N1 S1 C1 108.20(17) . . ?
C20 O3 C21 118.1(4) . . ?
S1 N1 H1 114(3) . . ?
C8 N1 S1 125.8(2) . . ?
C8 N1 H1 115(3) . . ?
C2 C1 S1 119.4(3) . . ?
C6 C1 S1 120.6(3) . . ?
C6 C1 C2 119.9(3) . . ?
C1 C2 H2 120.0 . . ?
C3 C2 C1 119.9(4) . . ?
C3 C2 H2 120.0 . . ?
C2 C3 H3 119.3 . . ?
C2 C3 C4 121.4(4) . . ?
C4 C3 H3 119.3 . . ?
C3 C4 C7 120.4(4) . . ?
C5 C4 C3 117.8(3) . . ?
C5 C4 C7 121.8(4) . . ?
C4 C5 H5 119.0 . . ?
C4 C5 C6 122.1(3) . . ?
C6 C5 H5 119.0 . . ?
C1 C6 C5 118.8(3) . . ?
C1 C6 H6 120.6 . . ?
C5 C6 H6 120.6 . . ?
C4 C7 H7A 109.5 . . ?
C4 C7 H7B 109.5 . . ?
C4 C7 H7C 109.5 . . ?
H7A C7 H7B 109.5 . . ?
H7A C7 H7C 109.5 . . ?
H7B C7 H7C 109.5 . . ?
N1 C8 H8 107.6 . . ?
N1 C8 C9 108.1(3) . . ?
N1 C8 C15 111.1(3) . . ?
C9 C8 H8 107.6 . . ?
C15 C8 H8 107.6 . . ?
C15 C8 C9 114.5(3) . . ?
C10 C9 C8 119.0(3) . . ?
C14 C9 C8 123.1(3) . . ?
C14 C9 C10 117.8(3) . . ?
C9 C10 H10 119.2 . . ?
C9 C10 C11 121.5(4) . . ?
C11 C10 H10 119.2 . . ?
C10 C11 H11 120.0 . . ?
C12 C11 C10 119.9(4) . . ?
C12 C11 H11 120.0 . . ?
C11 C12 H12 120.4 . . ?
C11 C12 C13 119.1(4) . . ?
C13 C12 H12 120.4 . . ?
C12 C13 H13 119.4 . . ?
C12 C13 C14 121.2(4) . . ?
C14 C13 H13 119.4 . . ?
C9 C14 C13 120.4(4) . . ?
C9 C14 H14 119.8 . . ?
C13 C14 H14 119.8 . . ?
C16 C15 C8 122.3(3) . . ?
C20 C15 C8 120.1(3) . . ?
C20 C15 C16 117.6(3) . . ?
C15 C16 H16 119.4 . . ?
C15 C16 C17 121.2(4) . . ?
C17 C16 H16 119.4 . . ?
C16 C17 H17 120.2 . . ?
C18 C17 C16 119.7(4) . . ?
C18 C17 H17 120.2 . . ?
C17 C18 H18 119.7 . . ?
C17 C18 C19 120.5(5) . . ?
C19 C18 H18 119.7 . . ?
C18 C19 H19 120.4 . . ?
C20 C19 C18 119.1(4) . . ?
C20 C19 H19 120.4 . . ?
O3 C20 C15 115.0(3) . . ?
C19 C20 O3 123.3(4) . . ?
C19 C20 C15 121.8(4) . . ?
O3 C21 H21A 109.5 . . ?
O3 C21 H21B 109.5 . . ?
O3 C21 H21C 109.5 . . ?
H21A C21 H21B 109.5 . . ?
H21A C21 H21C 109.5 . . ?
H21B C21 H21C 109.5 . . ?
O4 S2 N2 106.01(15) . . ?
O4 S2 C22 106.95(16) . . ?
O5 S2 O4 119.63(16) . . ?
O5 S2 N2 107.46(16) . . ?
O5 S2 C22 107.65(17) . . ?
N2 S2 C22 108.80(17) . . ?
C41 O6 C42 117.3(3) . . ?
S2 N2 H2A 115(3) . . ?
C29 N2 S2 122.8(2) . . ?
C29 N2 H2A 117(3) . . ?
C23 C22 S2 119.7(3) . . ?
C27 C22 S2 120.1(3) . . ?
C27 C22 C23 120.2(3) . . ?
C22 C23 H23 120.5 . . ?
C24 C23 C22 119.0(3) . . ?
C24 C23 H23 120.5 . . ?
C23 C24 H24 119.0 . . ?
C23 C24 C25 121.9(4) . . ?
C25 C24 H24 119.0 . . ?
C24 C25 C28 121.1(4) . . ?
C26 C25 C24 118.1(4) . . ?
C26 C25 C28 120.8(4) . . ?
C25 C26 H26 119.4 . . ?
C27 C26 C25 121.3(3) . . ?
C27 C26 H26 119.4 . . ?
C22 C27 C26 119.5(3) . . ?
C22 C27 H27 120.2 . . ?
C26 C27 H27 120.2 . . ?
C25 C28 H28A 109.5 . . ?
C25 C28 H28B 109.5 . . ?
C25 C28 H28C 109.5 . . ?
H28A C28 H28B 109.5 . . ?
H28A C28 H28C 109.5 . . ?
H28B C28 H28C 109.5 . . ?
N2 C29 H29 107.3 . . ?
N2 C29 C30 112.1(3) . . ?
N2 C29 C36 111.1(3) . . ?
C30 C29 H29 107.3 . . ?
C30 C29 C36 111.5(3) . . ?
C36 C29 H29 107.3 . . ?
C31 C30 C29 119.8(3) . . ?
C35 C30 C29 121.4(3) . . ?
C35 C30 C31 118.8(4) . . ?
C30 C31 H31 119.9 . . ?
C32 C31 C30 120.3(4) . . ?
C32 C31 H31 119.9 . . ?
C31 C32 H32 119.8 . . ?
C33 C32 C31 120.5(4) . . ?
C33 C32 H32 119.8 . . ?
C32 C33 H33 120.0 . . ?
C32 C33 C34 120.0(4) . . ?
C34 C33 H33 120.0 . . ?
C33 C34 H34 119.8 . . ?
C33 C34 C35 120.3(4) . . ?
C35 C34 H34 119.8 . . ?
C30 C35 C34 120.1(4) . . ?
C30 C35 H35 119.9 . . ?
C34 C35 H35 119.9 . . ?
C37 C36 C29 123.2(3) . . ?
C37 C36 C41 117.7(3) . . ?
C41 C36 C29 119.2(3) . . ?
C36 C37 H37 119.3 . . ?
C36 C37 C38 121.4(4) . . ?
C38 C37 H37 119.3 . . ?
C37 C38 H38 120.1 . . ?
C39 C38 C37 119.8(4) . . ?
C39 C38 H38 120.1 . . ?
C38 C39 H39 119.8 . . ?
C40 C39 C38 120.3(4) . . ?
C40 C39 H39 119.8 . . ?
C39 C40 H40 120.2 . . ?
C39 C40 C41 119.6(4) . . ?
C41 C40 H40 120.2 . . ?
O6 C41 C36 114.7(3) . . ?
O6 C41 C40 124.1(3) . . ?
C40 C41 C36 121.2(4) . . ?
O6 C42 H42A 109.5 . . ?
O6 C42 H42B 109.5 . . ?
O6 C42 H42C 109.5 . . ?
H42A C42 H42B 109.5 . . ?
H42A C42 H42C 109.5 . . ?
H42B C42 H42C 109.5 . . ?

loop_
_geom_bond_atom_site_label_1
_geom_bond_atom_site_label_2
_geom_bond_distance
_geom_bond_site_symmetry_2
_geom_bond_publ_flag
S1 O1 1.426(3) . ?
S1 O2 1.435(3) . ?
S1 N1 1.600(3) . ?
S1 C1 1.764(3) . ?
O3 C20 1.382(5) . ?
O3 C21 1.409(5) . ?
N1 H1 1.03(2) . ?
N1 C8 1.478(4) . ?
C1 C2 1.383(5) . ?
C1 C6 1.377(5) . ?
C2 H2 0.9300 . ?
C2 C3 1.373(6) . ?
C3 H3 0.9300 . ?
C3 C4 1.379(6) . ?
C4 C5 1.376(5) . ?
C4 C7 1.499(5) . ?
C5 H5 0.9300 . ?
C5 C6 1.387(5) . ?
C6 H6 0.9300 . ?
C7 H7A 0.9600 . ?
C7 H7B 0.9600 . ?
C7 H7C 0.9600 . ?
C8 H8 0.9800 . ?
C8 C9 1.532(5) . ?
C8 C15 1.515(5) . ?
C9 C10 1.376(5) . ?
C9 C14 1.372(5) . ?
C10 H10 0.9300 . ?
C10 C11 1.386(6) . ?
C11 H11 0.9300 . ?
C11 C12 1.361(6) . ?
C12 H12 0.9300 . ?
C12 C13 1.361(6) . ?
C13 H13 0.9300 . ?
C13 C14 1.386(6) . ?
C14 H14 0.9300 . ?
C15 C16 1.390(5) . ?
C15 C20 1.386(5) . ?
C16 H16 0.9300 . ?
C16 C17 1.391(6) . ?
C17 H17 0.9300 . ?
C17 C18 1.361(7) . ?
C18 H18 0.9300 . ?
C18 C19 1.392(7) . ?
C19 H19 0.9300 . ?
C19 C20 1.378(6) . ?
C21 H21A 0.9600 . ?
C21 H21B 0.9600 . ?
C21 H21C 0.9600 . ?
S2 O4 1.431(3) . ?
S2 O5 1.429(3) . ?
S2 N2 1.606(3) . ?
S2 C22 1.760(4) . ?
O6 C41 1.369(5) . ?
O6 C42 1.418(4) . ?
N2 H2A 1.02(2) . ?
N2 C29 1.474(4) . ?
C22 C23 1.393(5) . ?
C22 C27 1.379(5) . ?
C23 H23 0.9300 . ?
C23 C24 1.372(5) . ?
C24 H24 0.9300 . ?
C24 C25 1.385(6) . ?
C25 C26 1.382(5) . ?
C25 C28 1.507(6) . ?
C26 H26 0.9300 . ?
C26 C27 1.382(5) . ?
C27 H27 0.9300 . ?
C28 H28A 0.9600 . ?
C28 H28B 0.9600 . ?
C28 H28C 0.9600 . ?
C29 H29 0.9800 . ?
C29 C30 1.515(5) . ?
C29 C36 1.521(5) . ?
C30 C31 1.386(5) . ?
C30 C35 1.381(5) . ?
C31 H31 0.9300 . ?
C31 C32 1.385(6) . ?
C32 H32 0.9300 . ?
C32 C33 1.355(6) . ?
C33 H33 0.9300 . ?
C33 C34 1.369(6) . ?
C34 H34 0.9300 . ?
C34 C35 1.387(6) . ?
C35 H35 0.9300 . ?
C36 C37 1.373(5) . ?
C36 C41 1.398(5) . ?
C37 H37 0.9300 . ?
C37 C38 1.379(6) . ?
C38 H38 0.9300 . ?
C38 C39 1.374(7) . ?
C39 H39 0.9300 . ?
C39 C40 1.367(6) . ?
C40 H40 0.9300 . ?
C40 C41 1.379(5) . ?
C42 H42A 0.9600 . ?
C42 H42B 0.9600 . ?
C42 H42C 0.9600 . ?

loop_
_geom_torsion_atom_site_label_1
_geom_torsion_atom_site_label_2
_geom_torsion_atom_site_label_3
_geom_torsion_atom_site_label_4
_geom_torsion
_geom_torsion_site_symmetry_1
_geom_torsion_site_symmetry_2
_geom_torsion_site_symmetry_3
_geom_torsion_site_symmetry_4
_geom_torsion_publ_flag
S1 N1 C8 C9 108.9(3) . . . . ?
S1 N1 C8 C15 -124.7(3) . . . . ?
S1 C1 C2 C3 173.7(4) . . . . ?
S1 C1 C6 C5 -174.4(3) . . . . ?
O1 S1 N1 C8 -24.8(3) . . . . ?
O1 S1 C1 C2 -172.7(3) . . . . ?
O1 S1 C1 C6 3.4(4) . . . . ?
O2 S1 N1 C8 -155.1(3) . . . . ?
O2 S1 C1 C2 -43.6(4) . . . . ?
O2 S1 C1 C6 132.5(3) . . . . ?
N1 S1 C1 C2 68.4(4) . . . . ?
N1 S1 C1 C6 -115.5(3) . . . . ?
N1 C8 C9 C10 -65.7(4) . . . . ?
N1 C8 C9 C14 111.0(4) . . . . ?
N1 C8 C15 C16 -11.2(5) . . . . ?
N1 C8 C15 C20 170.5(3) . . . . ?
C1 S1 N1 C8 91.9(3) . . . . ?
C1 C2 C3 C4 0.8(7) . . . . ?
C2 C1 C6 C5 1.7(6) . . . . ?
C2 C3 C4 C5 1.6(7) . . . . ?
C2 C3 C4 C7 -179.7(4) . . . . ?
C3 C4 C5 C6 -2.4(6) . . . . ?
C4 C5 C6 C1 0.7(6) . . . . ?
C6 C1 C2 C3 -2.5(6) . . . . ?
C7 C4 C5 C6 179.0(4) . . . . ?
C8 C9 C10 C11 176.6(4) . . . . ?
C8 C9 C14 C13 -176.4(4) . . . . ?
C8 C15 C16 C17 -177.1(3) . . . . ?
C8 C15 C20 O3 -3.4(5) . . . . ?
C8 C15 C20 C19 176.5(4) . . . . ?
C9 C8 C15 C16 111.6(4) . . . . ?
C9 C8 C15 C20 -66.7(4) . . . . ?
C9 C10 C11 C12 0.1(6) . . . . ?
C10 C9 C14 C13 0.4(6) . . . . ?
C10 C11 C12 C13 0.0(6) . . . . ?
C11 C12 C13 C14 0.1(7) . . . . ?
C12 C13 C14 C9 -0.3(7) . . . . ?
C14 C9 C10 C11 -0.3(6) . . . . ?
C15 C8 C9 C10 169.8(3) . . . . ?
C15 C8 C9 C14 -13.4(5) . . . . ?
C15 C16 C17 C18 -0.7(6) . . . . ?
C16 C15 C20 O3 178.2(3) . . . . ?
C16 C15 C20 C19 -1.9(6) . . . . ?
C16 C17 C18 C19 0.5(7) . . . . ?
C17 C18 C19 C20 -1.1(7) . . . . ?
C18 C19 C20 O3 -178.3(4) . . . . ?
C18 C19 C20 C15 1.8(7) . . . . ?
C20 C15 C16 C17 1.3(5) . . . . ?
C21 O3 C20 C15 156.2(4) . . . . ?
C21 O3 C20 C19 -23.6(6) . . . . ?
S2 N2 C29 C30 117.9(3) . . . . ?
S2 N2 C29 C36 -116.6(3) . . . . ?
S2 C22 C23 C24 -179.4(3) . . . . ?
S2 C22 C27 C26 -180.0(3) . . . . ?
O4 S2 N2 C29 162.0(3) . . . . ?
O4 S2 C22 C23 -159.2(3) . . . . ?
O4 S2 C22 C27 21.8(3) . . . . ?
O5 S2 N2 C29 33.0(3) . . . . ?
O5 S2 C22 C23 -29.5(3) . . . . ?
O5 S2 C22 C27 151.6(3) . . . . ?
N2 S2 C22 C23 86.7(3) . . . . ?
N2 S2 C22 C27 -92.3(3) . . . . ?
N2 C29 C30 C31 -108.5(4) . . . . ?
N2 C29 C30 C35 73.3(4) . . . . ?
N2 C29 C36 C37 -21.0(5) . . . . ?
N2 C29 C36 C41 159.5(3) . . . . ?
C22 S2 N2 C29 -83.2(3) . . . . ?
C22 C23 C24 C25 -0.9(6) . . . . ?
C23 C22 C27 C26 1.1(5) . . . . ?
C23 C24 C25 C26 1.5(6) . . . . ?
C23 C24 C25 C28 -178.8(4) . . . . ?
C24 C25 C26 C27 -0.9(6) . . . . ?
C25 C26 C27 C22 -0.4(6) . . . . ?
C27 C22 C23 C24 -0.5(5) . . . . ?
C28 C25 C26 C27 179.5(4) . . . . ?
C29 C30 C31 C32 -177.5(3) . . . . ?
C29 C30 C35 C34 178.0(3) . . . . ?
C29 C36 C37 C38 179.8(4) . . . . ?
C29 C36 C41 O6 -0.7(5) . . . . ?
C29 C36 C41 C40 -179.4(3) . . . . ?
C30 C29 C36 C37 104.8(4) . . . . ?
C30 C29 C36 C41 -74.7(4) . . . . ?
C30 C31 C32 C33 0.2(6) . . . . ?
C31 C30 C35 C34 -0.3(5) . . . . ?
C31 C32 C33 C34 -1.6(6) . . . . ?
C32 C33 C34 C35 2.0(7) . . . . ?
C33 C34 C35 C30 -1.1(6) . . . . ?
C35 C30 C31 C32 0.8(5) . . . . ?
C36 C29 C30 C31 126.3(3) . . . . ?
C36 C29 C30 C35 -52.0(4) . . . . ?
C36 C37 C38 C39 0.1(7) . . . . ?
C37 C36 C41 O6 179.8(3) . . . . ?
C37 C36 C41 C40 1.0(5) . . . . ?
C37 C38 C39 C40 0.2(7) . . . . ?
C38 C39 C40 C41 0.1(7) . . . . ?
C39 C40 C41 O6 -179.4(4) . . . . ?
C39 C40 C41 C36 -0.8(6) . . . . ?
C41 C36 C37 C38 -0.7(6) . . . . ?
C42 O6 C41 C36 -180.0(3) . . . . ?
C42 O6 C41 C40 -1.2(5) . . . . ?
